data_7002004
loop_
_publ_author_name
'Cheng, Yong'
'Xu, Hui-Jun'
'Sun, Jia-Feng'
'Li, Yi-Zhi'
'Chen, Xue-Tai'
'Xue, Zi-Ling'

_publ_section_title
;
 Synthesis, structures and catalytic activities of ruthenium(ii)
 carbonyl chloride complexes containing pyridine-functionalised
 N-heterocyclic carbenes
;
_journal_issue 35
_journal_name_full 'Dalton Transactions'
_journal_page_first 7132
_journal_paper_doi 10.1039/b904882k
_journal_year 2009
_chemical_formula_sum 'C14 H15 Cl2 N3 O2 Ru'
_chemical_formula_weight 429.26
_chemical_name_systematic
;
?
;
_space_group_IT_number 14
_symmetry_space_group_name_Hall '-P 2ybc'
_symmetry_space_group_name_H-M 'P 1 21/c 1'
_atom_sites_solution_hydrogens geom
_atom_sites_solution_primary direct
_atom_sites_solution_secondary difmap
_audit_creation_method SHELXL-97
_cell_angle_alpha 90.00
_cell_angle_beta 115.0470(10)
_cell_angle_gamma 90.00
_cell_formula_units_Z 4
_cell_length_a 14.7065(12)
_cell_length_b 9.6796(7)
_cell_length_c 12.6558(11)
_cell_measurement_temperature 293(2)
_cell_volume 1632.2(2)
_computing_structure_refinement 'SHELXL-97 (Sheldrick, 1997)'
_computing_structure_solution 'SHELXS-97 (Sheldrick, 1990)'
_diffrn_ambient_temperature 293(2)
_diffrn_measured_fraction_theta_full 0.997
_diffrn_measured_fraction_theta_max 0.997
_diffrn_radiation_monochromator graphite
_diffrn_radiation_source 'fine-focus sealed tube'
_diffrn_radiation_type MoK\a
_diffrn_radiation_wavelength 0.71073
_diffrn_reflns_av_R_equivalents 0.0361
_diffrn_reflns_av_sigmaI/netI 0.0429
_diffrn_reflns_limit_h_max 18
_diffrn_reflns_limit_h_min -15
_diffrn_reflns_limit_k_max 11
_diffrn_reflns_limit_k_min -11
_diffrn_reflns_limit_l_max 8
_diffrn_reflns_limit_l_min -15
_diffrn_reflns_number 8525
_diffrn_reflns_theta_full 26.00
_diffrn_reflns_theta_max 26.00
_diffrn_reflns_theta_min 2.60
_exptl_absorpt_coefficient_mu 1.296
_exptl_crystal_density_diffrn 1.747
_exptl_crystal_density_method 'not measured'
_exptl_crystal_F_000 856
_refine_diff_density_max 0.479
_refine_diff_density_min -0.884
_refine_diff_density_rms 0.100
_refine_ls_extinction_method none
_refine_ls_goodness_of_fit_ref 1.118
_refine_ls_hydrogen_treatment mixed
_refine_ls_matrix_type full
_refine_ls_number_parameters 200
_refine_ls_number_reflns 3198
_refine_ls_number_restraints 0
_refine_ls_restrained_S_all 1.118
_refine_ls_R_factor_all 0.0581
_refine_ls_R_factor_gt 0.0469
_refine_ls_shift/su_max 0.000
_refine_ls_shift/su_mean 0.000
_refine_ls_structure_factor_coef Fsqd
_refine_ls_weighting_details 'calc w=1/[\s^2^(Fo^2^)+(0.0606P)^2^+0.0000P] where P=(Fo^2^+2Fc^2^)/3'
_refine_ls_weighting_scheme calc
_refine_ls_wR_factor_gt 0.1084
_refine_ls_wR_factor_ref 0.1109
_reflns_number_gt 2607
_reflns_number_total 3198
_reflns_threshold_expression >2sigma(I)
_cod_data_source_file b904882k.txt
_cod_data_source_block 2b
_cod_database_code 7002004

loop_
_symmetry_equiv_pos_as_xyz
'x, y, z'
'-x, y+1/2, -z+1/2'
'-x, -y, -z'
'x, -y-1/2, z-1/2'

loop_
_atom_site_label
_atom_site_type_symbol
_atom_site_fract_x
_atom_site_fract_y
_atom_site_fract_z
_atom_site_U_iso_or_equiv
_atom_site_adp_type
_atom_site_occupancy
_atom_site_symmetry_multiplicity
_atom_site_calc_flag
_atom_site_refinement_flags
_atom_site_disorder_assembly
_atom_site_disorder_group
C8 C 0.1944(3) 0.1573(4) 0.2647(4) 0.0339(9) Uani 1 1 d . . .
C7 C 0.1617(3) -0.0679(4) 0.2176(4) 0.0322(9) Uani 1 1 d . . .
H7 H 0.1716 -0.1625 0.2154 0.039 Uiso 1 1 calc R . .
C6 C 0.0768(3) -0.0009(4) 0.1591(4) 0.0339(9) Uani 1 1 d . . .
H6 H 0.0158 -0.0397 0.1091 0.041 Uiso 1 1 calc R . .
C5 C 0.0324(3) 0.2510(5) 0.1446(4) 0.0320(8) Uani 1 1 d . . .
C4 C -0.0676(3) 0.2391(5) 0.0707(4) 0.0380(10) Uani 1 1 d . . .
H4 H -0.0973 0.1531 0.0459 0.046 Uiso 1 1 calc R . .
C3 C -0.1224(3) 0.3591(5) 0.0346(4) 0.0385(10) Uani 1 1 d . . .
H3 H -0.1900 0.3553 -0.0168 0.046 Uiso 1 1 calc R . .
C2 C -0.0769(3) 0.4848(5) 0.0748(4) 0.0393(10) Uani 1 1 d . . .
H2 H -0.1133 0.5664 0.0511 0.047 Uiso 1 1 calc R . .
C1 C 0.0232(3) 0.4874(4) 0.1506(4) 0.0377(10) Uani 1 1 d . . .
H1 H 0.0536 0.5721 0.1789 0.045 Uiso 1 1 calc R . .
C9 C 0.3382(3) -0.0094(5) 0.3601(4) 0.0341(9) Uani 1 1 d . . .
H9A H 0.3404 -0.1067 0.3795 0.041 Uiso 1 1 calc R . .
H9B H 0.3600 0.0428 0.4320 0.041 Uiso 1 1 calc R . .
C10 C 0.4101(3) 0.0173(5) 0.3046(4) 0.0381(10) Uani 1 1 d . . .
H10A H 0.4122 0.1162 0.2935 0.046 Uiso 1 1 calc R . .
H10B H 0.4766 -0.0106 0.3599 0.046 Uiso 1 1 calc R . .
C11 C 0.3888(3) -0.0517(5) 0.1908(4) 0.0398(10) Uani 1 1 d . . .
H11A H 0.3199 -0.0322 0.1372 0.048 Uiso 1 1 calc R . .
H11B H 0.4317 -0.0107 0.1584 0.048 Uiso 1 1 calc R . .
C12 C 0.4036(3) -0.2018(5) 0.1964(4) 0.0383(10) Uani 1 1 d . . .
H12A H 0.4664 -0.2241 0.2605 0.057 Uiso 1 1 calc R . .
H12B H 0.4044 -0.2337 0.1250 0.057 Uiso 1 1 calc R . .
H12C H 0.3498 -0.2459 0.2075 0.057 Uiso 1 1 calc R . .
C13 C 0.3605(3) 0.3260(5) 0.4281(4) 0.0430(11) Uani 1 1 d . . .
C14 C 0.2859(3) 0.3816(5) 0.2030(4) 0.0377(10) Uani 1 1 d . . .
Cl2 Cl 0.24913(8) 0.60455(11) 0.34659(9) 0.0352(2) Uani 1 1 d . . .
Cl1 Cl 0.16399(8) 0.33601(10) 0.45595(9) 0.0323(2) Uani 1 1 d . . .
N3 N 0.2337(3) 0.0290(4) 0.2832(3) 0.0324(8) Uani 1 1 d . . .
N2 N 0.0957(3) 0.1377(3) 0.1861(3) 0.0331(8) Uani 1 1 d . . .
N1 N 0.0782(3) 0.3726(4) 0.1847(3) 0.0309(7) Uani 1 1 d . . .
O1 O 0.4387(2) 0.3113(3) 0.4997(3) 0.0437(8) Uani 1 1 d . . .
O2 O 0.3209(2) 0.4049(3) 0.1399(3) 0.0369(7) Uani 1 1 d . . .
Ru1 Ru 0.23213(3) 0.35546(4) 0.31123(3) 0.03396(14) Uani 1 1 d . . .

loop_
_atom_site_aniso_label
_atom_site_aniso_U_11
_atom_site_aniso_U_22
_atom_site_aniso_U_33
_atom_site_aniso_U_23
_atom_site_aniso_U_13
_atom_site_aniso_U_12
C8 0.035(2) 0.036(2) 0.034(2) 0.0042(18) 0.0178(18) 0.0036(17)
C7 0.032(2) 0.028(2) 0.034(2) -0.0032(17) 0.0118(17) -0.0004(16)
C6 0.031(2) 0.032(2) 0.033(2) -0.0037(17) 0.0075(16) -0.0079(17)
C5 0.034(2) 0.032(2) 0.031(2) 0.0033(17) 0.0152(17) -0.0001(17)
C4 0.027(2) 0.046(3) 0.040(2) -0.011(2) 0.0136(17) -0.0059(18)
C3 0.025(2) 0.052(3) 0.032(2) -0.0004(19) 0.0060(17) -0.0039(17)
C2 0.031(2) 0.045(3) 0.037(2) 0.003(2) 0.0105(18) 0.0048(18)
C1 0.036(2) 0.026(2) 0.038(2) -0.0026(17) 0.0039(18) -0.0024(17)
C9 0.030(2) 0.041(2) 0.030(2) 0.0059(18) 0.0122(17) 0.0135(18)
C10 0.030(2) 0.039(2) 0.044(2) 0.014(2) 0.0137(18) 0.0153(18)
C11 0.033(2) 0.041(2) 0.041(2) 0.012(2) 0.0117(19) 0.0156(19)
C12 0.034(2) 0.043(2) 0.038(2) 0.0114(19) 0.0152(18) 0.0181(19)
C13 0.029(2) 0.049(3) 0.047(3) -0.002(2) 0.013(2) -0.0019(19)
C14 0.043(2) 0.039(2) 0.031(2) 0.0000(19) 0.016(2) 0.001(2)
Cl2 0.0358(5) 0.0340(5) 0.0340(5) 0.0000(4) 0.0131(4) -0.0015(4)
Cl1 0.0312(5) 0.0323(5) 0.0347(5) -0.0005(4) 0.0152(4) 0.0013(4)
N3 0.0338(18) 0.0305(18) 0.0351(19) 0.0008(14) 0.0167(15) 0.0026(14)
N2 0.0281(17) 0.0310(18) 0.040(2) -0.0027(15) 0.0142(15) -0.0019(14)
N1 0.0306(18) 0.0349(19) 0.0334(18) 0.0012(15) 0.0196(15) 0.0055(14)
O1 0.0402(18) 0.0366(16) 0.0405(17) -0.0082(13) 0.0037(14) 0.0038(14)
O2 0.0358(15) 0.0404(16) 0.0368(16) 0.0012(13) 0.0177(13) -0.0126(13)
Ru1 0.0340(2) 0.0361(2) 0.0328(2) -0.00053(14) 0.01518(16) 0.00125(13)

loop_
_atom_type_symbol
_atom_type_description
_atom_type_scat_dispersion_real
_atom_type_scat_dispersion_imag
_atom_type_scat_source
C C 0.0033 0.0016 'International Tables Vol C Tables 4.2.6.8 and 6.1.1.4'
H H 0.0000 0.0000 'International Tables Vol C Tables 4.2.6.8 and 6.1.1.4'
N N 0.0061 0.0033 'International Tables Vol C Tables 4.2.6.8 and 6.1.1.4'
O O 0.0106 0.0060 'International Tables Vol C Tables 4.2.6.8 and 6.1.1.4'
Cl Cl 0.1484 0.1585 'International Tables Vol C Tables 4.2.6.8 and 6.1.1.4'
Ru Ru -1.2594 0.8363 'International Tables Vol C Tables 4.2.6.8 and 6.1.1.4'

loop_
_geom_angle_atom_site_label_1
_geom_angle_atom_site_label_2
_geom_angle_atom_site_label_3
_geom_angle
_geom_angle_site_symmetry_1
_geom_angle_site_symmetry_3
_geom_angle_publ_flag
N3 C8 N2 103.9(4) . . ?
N3 C8 Ru1 141.4(3) . . ?
N2 C8 Ru1 114.6(3) . . ?
C6 C7 N3 107.6(4) . . ?
C6 C7 H7 126.2 . . ?
N3 C7 H7 126.2 . . ?
C7 C6 N2 107.2(4) . . ?
C7 C6 H6 126.4 . . ?
N2 C6 H6 126.4 . . ?
N1 C5 C4 123.4(4) . . ?
N1 C5 N2 113.6(4) . . ?
C4 C5 N2 122.9(4) . . ?
C5 C4 C3 117.6(4) . . ?
C5 C4 H4 121.2 . . ?
C3 C4 H4 121.2 . . ?
C4 C3 C2 119.9(4) . . ?
C4 C3 H3 120.0 . . ?
C2 C3 H3 120.0 . . ?
C1 C2 C3 118.8(4) . . ?
C1 C2 H2 120.6 . . ?
C3 C2 H2 120.6 . . ?
N1 C1 C2 122.2(4) . . ?
N1 C1 H1 118.9 . . ?
C2 C1 H1 118.9 . . ?
N3 C9 C10 112.8(3) . . ?
N3 C9 H9A 109.0 . . ?
C10 C9 H9A 109.0 . . ?
N3 C9 H9B 109.0 . . ?
C10 C9 H9B 109.0 . . ?
H9A C9 H9B 107.8 . . ?
C11 C10 C9 117.8(4) . . ?
C11 C10 H10A 107.8 . . ?
C9 C10 H10A 107.8 . . ?
C11 C10 H10B 107.8 . . ?
C9 C10 H10B 107.8 . . ?
H10A C10 H10B 107.2 . . ?
C12 C11 C10 115.4(4) . . ?
C12 C11 H11A 108.4 . . ?
C10 C11 H11A 108.4 . . ?
C12 C11 H11B 108.4 . . ?
C10 C11 H11B 108.4 . . ?
H11A C11 H11B 107.5 . . ?
C11 C12 H12A 109.5 . . ?
C11 C12 H12B 109.5 . . ?
H12A C12 H12B 109.5 . . ?
C11 C12 H12C 109.5 . . ?
H12A C12 H12C 109.5 . . ?
H12B C12 H12C 109.5 . . ?
O1 C13 Ru1 178.4(4) . . ?
O2 C14 Ru1 176.0(4) . . ?
C8 N3 C7 110.8(3) . . ?
C8 N3 C9 126.6(4) . . ?
C7 N3 C9 122.6(3) . . ?
C8 N2 C6 110.5(3) . . ?
C8 N2 C5 119.6(3) . . ?
C6 N2 C5 129.8(4) . . ?
C1 N1 C5 118.0(4) . . ?
C1 N1 Ru1 127.3(3) . . ?
C5 N1 Ru1 114.4(3) . . ?
C13 Ru1 C14 90.1(2) . . ?
C13 Ru1 C8 98.5(2) . . ?
C14 Ru1 C8 93.70(19) . . ?
C13 Ru1 N1 173.92(18) . . ?
C14 Ru1 N1 94.72(16) . . ?
C8 Ru1 N1 77.49(15) . . ?
C13 Ru1 Cl1 89.58(16) . . ?
C14 Ru1 Cl1 176.52(15) . . ?
C8 Ru1 Cl1 89.78(13) . . ?
N1 Ru1 Cl1 85.86(9) . . ?
C13 Ru1 Cl2 90.84(16) . . ?
C14 Ru1 Cl2 87.61(15) . . ?
C8 Ru1 Cl2 170.55(13) . . ?
N1 Ru1 Cl2 93.08(9) . . ?
Cl1 Ru1 Cl2 88.93(4) . . ?

loop_
_geom_bond_atom_site_label_1
_geom_bond_atom_site_label_2
_geom_bond_distance
_geom_bond_site_symmetry_2
_geom_bond_publ_flag
C8 N3 1.348(5) . ?
C8 N2 1.382(6) . ?
C8 Ru1 2.014(4) . ?
C7 C6 1.320(6) . ?
C7 N3 1.395(5) . ?
C7 H7 0.9300 . ?
C6 N2 1.383(5) . ?
C6 H6 0.9300 . ?
C5 N1 1.344(6) . ?
C5 C4 1.374(6) . ?
C5 N2 1.389(6) . ?
C4 C3 1.376(7) . ?
C4 H4 0.9300 . ?
C3 C2 1.378(7) . ?
C3 H3 0.9300 . ?
C2 C1 1.376(6) . ?
C2 H2 0.9300 . ?
C1 N1 1.334(5) . ?
C1 H1 0.9300 . ?
C9 N3 1.477(5) . ?
C9 C10 1.518(6) . ?
C9 H9A 0.9700 . ?
C9 H9B 0.9700 . ?
C10 C11 1.496(7) . ?
C10 H10A 0.9700 . ?
C10 H10B 0.9700 . ?
C11 C12 1.467(6) . ?
C11 H11A 0.9700 . ?
C11 H11B 0.9700 . ?
C12 H12A 0.9600 . ?
C12 H12B 0.9600 . ?
C12 H12C 0.9600 . ?
C13 O1 1.132(5) . ?
C13 Ru1 1.863(5) . ?
C14 O2 1.141(5) . ?
C14 Ru1 1.866(5) . ?
Cl2 Ru1 2.4458(11) . ?
Cl1 Ru1 2.4388(11) . ?
N1 Ru1 2.156(3) . ?

loop_
_geom_torsion_atom_site_label_1
_geom_torsion_atom_site_label_2
_geom_torsion_atom_site_label_3
_geom_torsion_atom_site_label_4
_geom_torsion
_geom_torsion_site_symmetry_1
_geom_torsion_site_symmetry_2
_geom_torsion_site_symmetry_3
_geom_torsion_site_symmetry_4
_geom_torsion_publ_flag
N3 C7 C6 N2 1.1(5) . . . . ?
N1 C5 C4 C3 1.5(7) . . . . ?
N2 C5 C4 C3 -179.4(4) . . . . ?
C5 C4 C3 C2 -1.4(7) . . . . ?
C4 C3 C2 C1 0.2(7) . . . . ?
C3 C2 C1 N1 1.3(7) . . . . ?
N3 C9 C10 C11 -57.6(5) . . . . ?
C9 C10 C11 C12 -70.0(5) . . . . ?
N2 C8 N3 C7 0.3(5) . . . . ?
Ru1 C8 N3 C7 -178.9(4) . . . . ?
N2 C8 N3 C9 179.5(4) . . . . ?
Ru1 C8 N3 C9 0.2(8) . . . . ?
C6 C7 N3 C8 -0.9(5) . . . . ?
C6 C7 N3 C9 179.9(4) . . . . ?
C10 C9 N3 C8 -79.3(5) . . . . ?
C10 C9 N3 C7 99.8(5) . . . . ?
N3 C8 N2 C6 0.3(5) . . . . ?
Ru1 C8 N2 C6 179.8(3) . . . . ?
N3 C8 N2 C5 -178.3(4) . . . . ?
Ru1 C8 N2 C5 1.2(5) . . . . ?
C7 C6 N2 C8 -0.9(5) . . . . ?
C7 C6 N2 C5 177.6(4) . . . . ?
N1 C5 N2 C8 2.4(6) . . . . ?
C4 C5 N2 C8 -176.9(4) . . . . ?
N1 C5 N2 C6 -176.0(4) . . . . ?
C4 C5 N2 C6 4.8(7) . . . . ?
C2 C1 N1 C5 -1.3(7) . . . . ?
C2 C1 N1 Ru1 -175.3(3) . . . . ?
C4 C5 N1 C1 -0.1(7) . . . . ?
N2 C5 N1 C1 -179.3(4) . . . . ?
C4 C5 N1 Ru1 174.7(4) . . . . ?
N2 C5 N1 Ru1 -4.5(4) . . . . ?
O1 C13 Ru1 C14 93(18) . . . . ?
O1 C13 Ru1 C8 -173(100) . . . . ?
O1 C13 Ru1 N1 -125(17) . . . . ?
O1 C13 Ru1 Cl1 -83(18) . . . . ?
O1 C13 Ru1 Cl2 6(18) . . . . ?
O2 C14 Ru1 C13 -72(6) . . . . ?
O2 C14 Ru1 C8 -171(6) . . . . ?
O2 C14 Ru1 N1 111(6) . . . . ?
O2 C14 Ru1 Cl1 12(8) . . . . ?
O2 C14 Ru1 Cl2 19(6) . . . . ?
N3 C8 Ru1 C13 -8.1(5) . . . . ?
N2 C8 Ru1 C13 172.7(3) . . . . ?
N3 C8 Ru1 C14 82.5(5) . . . . ?
N2 C8 Ru1 C14 -96.7(3) . . . . ?
N3 C8 Ru1 N1 176.5(5) . . . . ?
N2 C8 Ru1 N1 -2.7(3) . . . . ?
N3 C8 Ru1 Cl1 -97.6(5) . . . . ?
N2 C8 Ru1 Cl1 83.1(3) . . . . ?
N3 C8 Ru1 Cl2 -179.8(4) . . . . ?
N2 C8 Ru1 Cl2 1.0(10) . . . . ?
C1 N1 Ru1 C13 129.0(17) . . . . ?
C5 N1 Ru1 C13 -45.2(18) . . . . ?
C1 N1 Ru1 C14 -89.0(4) . . . . ?
C5 N1 Ru1 C14 96.8(3) . . . . ?
C1 N1 Ru1 C8 178.2(4) . . . . ?
C5 N1 Ru1 C8 4.1(3) . . . . ?
C1 N1 Ru1 Cl1 87.5(4) . . . . ?
C5 N1 Ru1 Cl1 -86.6(3) . . . . ?
C1 N1 Ru1 Cl2 -1.2(4) . . . . ?
C5 N1 Ru1 Cl2 -175.3(3) . . . . ?
